data_1516234
loop_
_publ_author_name
'Chou, Chih-Ming'
'Saito, Shohei'
'Yamaguchi, Shigehiro'

_publ_section_title
;
 Heterotriangulenes \p-Expanded at Bridging Positions.
;
_journal_issue 11
_journal_name_full 'Organic letters'
_journal_page_first 2868
_journal_page_last 2871
_journal_paper_doi 10.1021/ol501004g
_journal_volume 16
_journal_year 2014
_chemical_formula_moiety 'C78 H32 F15 N'
_chemical_formula_sum 'C78 H32 F15 N'
_chemical_formula_weight 1268.04
_chemical_name_systematic
;
 Partially cyclized heterotriangulenes
;
_space_group_crystal_system monoclinic
_space_group_IT_number 15
_space_group_name_Hall '-C 2yc'
_space_group_name_H-M_alt 'C 1 2/c 1'
_symmetry_space_group_name_Hall '-C 2yc'
_symmetry_space_group_name_H-M 'C 1 2/c 1'
_atom_sites_solution_hydrogens geom
_audit_creation_method SHELXL-2013
_audit_update_record
;
2014-03-08 # Formatted by publCIF
;
_cell_angle_alpha 90
_cell_angle_beta 114.2273(7)
_cell_angle_gamma 90
_cell_formula_units_Z 8
_cell_length_a 25.7374(5)
_cell_length_b 16.7330(3)
_cell_length_c 30.1520(8)
_cell_measurement_reflns_used 22264
_cell_measurement_temperature 123(2)
_cell_measurement_theta_max 136.61
_cell_measurement_theta_min 6.43
_cell_volume 11841.7(4)
_computing_cell_refinement 'RAPID AUTO (Rigaku, 2011)'
_computing_data_collection 'RAPID AUTO (Rigaku, 2011)'
_computing_data_reduction 'RAPID AUTO (Rigaku, 2011)'
_computing_structure_refinement 'SHELXL-2013 (Sheldrick, 2013)'
_computing_structure_solution 'SHELXS-2013 (Sheldrick, 2013)'
_diffrn_ambient_temperature 123(2)
_diffrn_detector_area_resol_mean 10.00
_diffrn_measured_fraction_theta_full 0.997
_diffrn_measured_fraction_theta_max 0.997
_diffrn_measurement_device_type 'RIGAKU RAPID AUTO'
_diffrn_measurement_method \w
_diffrn_radiation_type CuK\a
_diffrn_radiation_wavelength 1.54187
_diffrn_reflns_av_R_equivalents 0.0836
_diffrn_reflns_av_unetI/netI 0.1036
_diffrn_reflns_Laue_measured_fraction_full 0.997
_diffrn_reflns_Laue_measured_fraction_max 0.997
_diffrn_reflns_limit_h_max 30
_diffrn_reflns_limit_h_min -30
_diffrn_reflns_limit_k_max 19
_diffrn_reflns_limit_k_min -18
_diffrn_reflns_limit_l_max 36
_diffrn_reflns_limit_l_min -36
_diffrn_reflns_number 93235
_diffrn_reflns_point_group_measured_fraction_full 0.997
_diffrn_reflns_point_group_measured_fraction_max 0.997
_diffrn_reflns_theta_full 67.687
_diffrn_reflns_theta_max 67.998
_diffrn_reflns_theta_min 3.215
_exptl_absorpt_coefficient_mu 0.991
_exptl_absorpt_correction_T_max 1.0000
_exptl_absorpt_correction_T_min 0.8186
_exptl_absorpt_correction_type multi-scan
_exptl_absorpt_process_details 'RIGAKU ABSCOR'
_exptl_crystal_colour Yellow
_exptl_crystal_density_diffrn 1.494
_exptl_crystal_description Prism
_exptl_crystal_F_000 5136
_exptl_crystal_size_max 0.100
_exptl_crystal_size_mid 0.100
_exptl_crystal_size_min 0.050
_platon_squeeze_details
;
;
_refine_diff_density_max 0.281
_refine_diff_density_min -0.330
_refine_diff_density_rms 0.068
_refine_ls_extinction_method none
_refine_ls_goodness_of_fit_ref 0.954
_refine_ls_hydrogen_treatment constr
_refine_ls_matrix_type full
_refine_ls_number_parameters 847
_refine_ls_number_reflns 10761
_refine_ls_number_restraints 0
_refine_ls_restrained_S_all 0.954
_refine_ls_R_factor_all 0.1632
_refine_ls_R_factor_gt 0.0825
_refine_ls_shift/su_max 0.000
_refine_ls_shift/su_mean 0.000
_refine_ls_structure_factor_coef Fsqd
_refine_ls_weighting_details 'w=1/[\s^2^(Fo^2^)+(0.1154P)^2^] where P=(Fo^2^+2Fc^2^)/3'
_refine_ls_weighting_scheme calc
_refine_ls_wR_factor_gt 0.1855
_refine_ls_wR_factor_ref 0.2208
_reflns_Friedel_coverage 0.000
_reflns_number_gt 4981
_reflns_number_total 10761
_reflns_threshold_expression 'I > 2\s(I)'
_cod_data_source_file ol501004g_si_003.cif
_cod_data_source_block compound_7
_cod_depositor_comments
;
The following automatic conversions were performed:

'_exptl_absorpt_correction_type' value 'Multi-scan' changed to
'multi-scan' according to
/usr/data/users/saulius/crontab/automatic-downloads/rss-feeds/ACS/lib/dictionaries/cif_core.dic
dictionary named 'cif_core.dic' version 2.4.2 from 2011-04-26.

Automatic conversion script
Id: cif_fix_values 2281 2013-09-26 08:29:07Z andrius 

 Adding full bibliography for 1516232--1516234.cif.
;
_cod_database_code 1516234
_shelx_space_group_comment
;
The symmetry employed for this shelxl refinement is uniquely defined
by the following loop, which should always be used as a source of
symmetry information in preference to the above space-group names.
They are only intended as comments.
;
_shelx_estimated_absorpt_t_min 0.907
_shelx_estimated_absorpt_t_max 0.952
_shelxl_version_number 2013-4

loop_
_space_group_symop_operation_xyz
'x, y, z'
'-x, y, -z+1/2'
'x+1/2, y+1/2, z'
'-x+1/2, y+1/2, -z+1/2'
'-x, -y, -z'
'x, -y, z-1/2'
'-x+1/2, -y+1/2, -z'
'x+1/2, -y+1/2, z-1/2'

loop_
_atom_site_label
_atom_site_type_symbol
_atom_site_fract_x
_atom_site_fract_y
_atom_site_fract_z
_atom_site_U_iso_or_equiv
_atom_site_adp_type
_atom_site_occupancy
_atom_site_site_symmetry_order
_atom_site_calc_flag
_atom_site_refinement_flags_posn
_atom_site_refinement_flags_adp
N1 N 0.07978(13) 0.19508(18) 0.02095(12) 0.0427(8) Uani 1 1 d . .
C1 C 0.11636(16) 0.1390(2) 0.01289(16) 0.0433(10) Uani 1 1 d . .
C2 C 0.09711(16) 0.0975(2) -0.03132(16) 0.0460(11) Uani 1 1 d . .
C3 C 0.13510(16) 0.0484(2) -0.04070(16) 0.0457(10) Uani 1 1 d . .
H1 H 0.1238 0.0246 -0.0719 0.055 Uiso 1 1 calc R U
C4 C 0.18930(16) 0.0337(2) -0.00500(16) 0.0446(11) Uani 1 1 d . .
C5 C 0.20652(17) 0.0724(2) 0.03925(16) 0.0474(11) Uani 1 1 d . .
H2 H 0.2431 0.0609 0.0640 0.057 Uiso 1 1 calc R U
C6 C 0.17194(16) 0.1279(2) 0.04883(15) 0.0448(10) Uani 1 1 d . .
C7 C 0.09184(16) 0.2210(2) 0.06808(15) 0.0433(10) Uani 1 1 d . .
C8 C 0.14396(16) 0.2035(2) 0.10547(16) 0.0430(10) Uani 1 1 d . .
C9 C 0.14999(17) 0.2182(2) 0.15312(16) 0.0477(11) Uani 1 1 d . .
H3 H 0.1842 0.2017 0.1793 0.057 Uiso 1 1 calc R U
C10 C 0.10870(17) 0.2553(2) 0.16394(15) 0.0473(11) Uani 1 1 d . .
C11 C 0.05831(17) 0.2846(2) 0.12532(16) 0.0466(11) Uani 1 1 d . .
C12 C 0.05093(16) 0.2693(2) 0.07699(16) 0.0455(11) Uani 1 1 d . .
C13 C 0.03259(16) 0.2252(2) -0.01868(15) 0.0422(10) Uani 1 1 d . .
C14 C 0.00244(16) 0.2917(2) -0.01201(15) 0.0417(10) Uani 1 1 d . .
C15 C -0.03731(16) 0.3323(2) -0.05313(16) 0.0449(11) Uani 1 1 d . .
C16 C -0.05012(16) 0.2992(2) -0.09995(16) 0.0459(11) Uani 1 1 d . .
C17 C -0.02510(16) 0.2271(2) -0.10361(16) 0.0473(11) Uani 1 1 d . .
H4 H -0.0356 0.2037 -0.1348 0.057 Uiso 1 1 calc R U
C18 C 0.01490(16) 0.1877(2) -0.06301(16) 0.0444(11) Uani 1 1 d . .
C19 C 0.19135(16) 0.1783(2) 0.09315(15) 0.0434(10) Uani 1 1 d . .
C20 C 0.00847(16) 0.3104(2) 0.03640(15) 0.0433(10) Uani 1 1 d . .
C21 C 0.03532(17) 0.1057(3) -0.06429(15) 0.0483(11) Uani 1 1 d . .
C22 C 0.22667(16) -0.0255(2) -0.01483(16) 0.0454(11) Uani 1 1 d . .
C23 C 0.23632(18) -0.0240(3) -0.05640(18) 0.0554(12) Uani 1 1 d . .
C24 C 0.26837(18) -0.0811(3) -0.06766(18) 0.0564(12) Uani 1 1 d . .
C25 C 0.29098(17) -0.1434(3) -0.03588(18) 0.0517(11) Uani 1 1 d . .
C26 C 0.28254(17) -0.1470(3) 0.00593(17) 0.0514(11) Uani 1 1 d . .
C27 C 0.25133(17) -0.0881(3) 0.01594(17) 0.0498(11) Uani 1 1 d . .
F1 F 0.21498(11) 0.03623(15) -0.08873(10) 0.0686(7) Uani 1 1 d . .
F2 F 0.27666(11) -0.07637(16) -0.10829(10) 0.0739(8) Uani 1 1 d . .
F3 F 0.32191(10) -0.20051(15) -0.04514(10) 0.0717(8) Uani 1 1 d . .
F4 F 0.30389(10) -0.20893(15) 0.03680(10) 0.0694(8) Uani 1 1 d . .
F5 F 0.24414(10) -0.09602(15) 0.05765(10) 0.0700(8) Uani 1 1 d . .
C28 C 0.12549(16) 0.2679(3) 0.21718(16) 0.0469(11) Uani 1 1 d . .
C29 C 0.13302(18) 0.2044(3) 0.24853(18) 0.0540(12) Uani 1 1 d . .
C30 C 0.1559(2) 0.2126(3) 0.29798(19) 0.0600(13) Uani 1 1 d . .
C31 C 0.17147(19) 0.2863(4) 0.31786(18) 0.0632(14) Uani 1 1 d . .
C32 C 0.16398(19) 0.3513(3) 0.2886(2) 0.0599(13) Uani 1 1 d . .
C33 C 0.14183(17) 0.3416(3) 0.23923(18) 0.0529(12) Uani 1 1 d . .
F6 F 0.11865(11) 0.13008(16) 0.22971(10) 0.0726(8) Uani 1 1 d . .
F7 F 0.16278(12) 0.14799(18) 0.32642(10) 0.0826(8) Uani 1 1 d . .
F8 F 0.19401(11) 0.29412(18) 0.36674(10) 0.0855(9) Uani 1 1 d . .
F9 F 0.17796(11) 0.42412(18) 0.30872(10) 0.0795(8) Uani 1 1 d . .
F10 F 0.13559(10) 0.40719(15) 0.21156(9) 0.0673(7) Uani 1 1 d . .
C34 C -0.09140(16) 0.3337(2) -0.14653(15) 0.0463(11) Uani 1 1 d . .
C35 C -0.14965(19) 0.3262(3) -0.16098(16) 0.0521(11) Uani 1 1 d . .
C36 C -0.18829(17) 0.3616(3) -0.20301(18) 0.0571(12) Uani 1 1 d . .
C37 C -0.16926(18) 0.4034(3) -0.23204(17) 0.0574(12) Uani 1 1 d . .
C38 C -0.11215(19) 0.4107(3) -0.22013(17) 0.0566(12) Uani 1 1 d . .
C39 C -0.07387(17) 0.3760(3) -0.17725(17) 0.0518(12) Uani 1 1 d . .
F11 F -0.16975(10) 0.28397(15) -0.13378(9) 0.0645(7) Uani 1 1 d . .
F12 F -0.24478(9) 0.35291(17) -0.21632(10) 0.0796(9) Uani 1 1 d . .
F13 F -0.20729(10) 0.43645(17) -0.27349(9) 0.0747(8) Uani 1 1 d . .
F14 F -0.09324(10) 0.45111(16) -0.24909(9) 0.0724(8) Uani 1 1 d . .
F15 F -0.01825(9) 0.38678(16) -0.16540(9) 0.0717(8) Uani 1 1 d . .
C40 C 0.24489(16) 0.2080(2) 0.11671(15) 0.0453(11) Uani 1 1 d . .
C41 C 0.29387(16) 0.1873(2) 0.10382(16) 0.0467(11) Uani 1 1 d . .
C42 C 0.30065(18) 0.2282(3) 0.06666(17) 0.0553(12) Uani 1 1 d . .
H5 H 0.2734 0.2673 0.0486 0.066 Uiso 1 1 calc R U
C43 C 0.3466(2) 0.2126(3) 0.05573(19) 0.0636(13) Uani 1 1 d . .
H6 H 0.3502 0.2396 0.0294 0.076 Uiso 1 1 calc R U
C44 C 0.38736(19) 0.1583(3) 0.0827(2) 0.0662(14) Uani 1 1 d . .
H7 H 0.4198 0.1496 0.0758 0.079 Uiso 1 1 calc R U
C45 C 0.38136(18) 0.1166(3) 0.11934(19) 0.0631(13) Uani 1 1 d . .
H8 H 0.4089 0.0779 0.1373 0.076 Uiso 1 1 calc R U
C46 C 0.33472(16) 0.1313(3) 0.13003(16) 0.0548(12) Uani 1 1 d . .
H9 H 0.3307 0.1027 0.1556 0.066 Uiso 1 1 calc R U
C47 C 0.25889(18) 0.2729(3) 0.15372(16) 0.0511(11) Uani 1 1 d . .
C48 C 0.3015(2) 0.2651(3) 0.20042(19) 0.0759(15) Uani 1 1 d . .
H10 H 0.3233 0.2173 0.2091 0.091 Uiso 1 1 calc R U
C49 C 0.3128(3) 0.3253(4) 0.2346(2) 0.098(2) Uani 1 1 d . .
H11 H 0.3411 0.3179 0.2666 0.118 Uiso 1 1 calc R U
C50 C 0.2829(3) 0.3961(3) 0.2219(2) 0.0870(17) Uani 1 1 d . .
H12 H 0.2905 0.4376 0.2452 0.104 Uiso 1 1 calc R U
C51 C 0.2421(2) 0.4066(3) 0.1755(2) 0.0705(14) Uani 1 1 d . .
H13 H 0.2220 0.4557 0.1665 0.085 Uiso 1 1 calc R U
C52 C 0.23053(18) 0.3462(3) 0.14214(18) 0.0569(12) Uani 1 1 d . .
H14 H 0.2023 0.3545 0.1101 0.068 Uiso 1 1 calc R U
C53 C -0.02558(16) 0.3679(2) 0.04391(16) 0.0459(11) Uani 1 1 d . .
C54 C -0.02953(16) 0.3697(2) 0.09050(16) 0.0479(11) Uani 1 1 d . .
C55 C 0.01130(17) 0.3282(2) 0.13134(16) 0.0496(11) Uani 1 1 d . .
C56 C 0.00392(18) 0.3248(3) 0.17507(17) 0.0541(12) Uani 1 1 d . .
H15 H 0.0309 0.2968 0.2021 0.065 Uiso 1 1 calc R U
C57 C -0.04112(18) 0.3610(3) 0.17941(17) 0.0575(12) Uani 1 1 d . .
H16 H -0.0447 0.3595 0.2095 0.069 Uiso 1 1 calc R U
C58 C -0.08210(19) 0.4001(3) 0.13953(19) 0.0607(13) Uani 1 1 d . .
H17 H -0.1138 0.4248 0.1425 0.073 Uiso 1 1 calc R U
C59 C -0.07687(16) 0.4030(3) 0.09621(17) 0.0530(12) Uani 1 1 d . .
H18 H -0.1060 0.4281 0.0691 0.064 Uiso 1 1 calc R U
C60 C -0.05482(16) 0.4243(3) 0.00443(16) 0.0466(11) Uani 1 1 d . .
C61 C -0.07334(16) 0.4998(3) 0.01344(16) 0.0499(11) Uani 1 1 d . .
H19 H -0.0688 0.5128 0.0455 0.060 Uiso 1 1 calc R U
C62 C -0.09762(17) 0.5546(3) -0.02305(18) 0.0539(12) Uani 1 1 d . .
H20 H -0.1110 0.6041 -0.0163 0.065 Uiso 1 1 calc R U
C63 C -0.10285(16) 0.5385(3) -0.06974(18) 0.0542(12) Uani 1 1 d . .
H21 H -0.1198 0.5767 -0.0949 0.065 Uiso 1 1 calc R U
C64 C -0.08344(16) 0.4669(2) -0.07959(16) 0.0490(11) Uani 1 1 d . .
H22 H -0.0858 0.4572 -0.1114 0.059 Uiso 1 1 calc R U
C65 C -0.06003(16) 0.4071(2) -0.04337(16) 0.0455(11) Uani 1 1 d . .
C66 C 0.00060(17) 0.0435(3) -0.08764(15) 0.0474(11) Uani 1 1 d . .
C67 C -0.06289(18) 0.0456(3) -0.10732(17) 0.0547(12) Uani 1 1 d . .
C68 C -0.09106(18) 0.0904(3) -0.08469(18) 0.0635(13) Uani 1 1 d . .
H23 H -0.0697 0.1241 -0.0581 0.076 Uiso 1 1 calc R U
C69 C -0.1501(2) 0.0860(3) -0.10069(19) 0.0703(14) Uani 1 1 d . .
H24 H -0.1687 0.1166 -0.0850 0.084 Uiso 1 1 calc R U
C70 C -0.1814(2) 0.0373(3) -0.1392(2) 0.0722(15) Uani 1 1 d . .
H25 H -0.2216 0.0344 -0.1501 0.087 Uiso 1 1 calc R U
C71 C -0.15468(19) -0.0064(3) -0.16138(19) 0.0664(14) Uani 1 1 d . .
H26 H -0.1766 -0.0399 -0.1879 0.080 Uiso 1 1 calc R U
C72 C -0.09516(18) -0.0032(3) -0.14603(18) 0.0633(13) Uani 1 1 d . .
H27 H -0.0772 -0.0343 -0.1621 0.076 Uiso 1 1 calc R U
C73 C 0.02606(17) -0.0367(3) -0.08896(19) 0.0563(12) Uani 1 1 d . .
C74 C 0.03340(18) -0.0610(3) -0.1302(2) 0.0700(15) Uani 1 1 d . .
H28 H 0.0190 -0.0286 -0.1586 0.084 Uiso 1 1 calc R U
C75 C 0.0612(2) -0.1311(4) -0.1304(3) 0.0848(17) Uani 1 1 d . .
H29 H 0.0663 -0.1467 -0.1587 0.102 Uiso 1 1 calc R U
C76 C 0.0816(2) -0.1782(3) -0.0896(3) 0.091(2) Uani 1 1 d . .
H30 H 0.1011 -0.2263 -0.0896 0.109 Uiso 1 1 calc R U
C77 C 0.0739(2) -0.1563(3) -0.0484(3) 0.0808(17) Uani 1 1 d . .
H31 H 0.0881 -0.1891 -0.0203 0.097 Uiso 1 1 calc R U
C78 C 0.04463(19) -0.0848(3) -0.0486(2) 0.0667(14) Uani 1 1 d . .
H32 H 0.0379 -0.0702 -0.0210 0.080 Uiso 1 1 calc R U

loop_
_atom_site_aniso_label
_atom_site_aniso_U_11
_atom_site_aniso_U_22
_atom_site_aniso_U_33
_atom_site_aniso_U_23
_atom_site_aniso_U_13
_atom_site_aniso_U_12
N1 0.0322(18) 0.048(2) 0.046(2) -0.0054(17) 0.0138(17) 0.0011(16)
C1 0.030(2) 0.040(3) 0.058(3) -0.002(2) 0.016(2) 0.0021(19)
C2 0.033(2) 0.044(3) 0.060(3) 0.003(2) 0.018(2) 0.003(2)
C3 0.039(2) 0.046(3) 0.056(3) -0.005(2) 0.023(2) 0.006(2)
C4 0.037(2) 0.042(3) 0.060(3) -0.003(2) 0.025(2) 0.001(2)
C5 0.034(2) 0.052(3) 0.054(3) 0.004(2) 0.016(2) 0.003(2)
C6 0.036(2) 0.046(3) 0.053(3) 0.003(2) 0.020(2) 0.005(2)
C7 0.034(2) 0.047(3) 0.047(3) 0.001(2) 0.015(2) 0.000(2)
C8 0.032(2) 0.040(2) 0.055(3) 0.000(2) 0.015(2) 0.0030(18)
C9 0.034(2) 0.050(3) 0.052(3) -0.001(2) 0.011(2) -0.002(2)
C10 0.044(2) 0.045(3) 0.054(3) -0.001(2) 0.022(2) -0.003(2)
C11 0.039(2) 0.045(3) 0.056(3) 0.002(2) 0.020(2) 0.005(2)
C12 0.035(2) 0.048(3) 0.053(3) -0.002(2) 0.018(2) -0.002(2)
C13 0.031(2) 0.046(3) 0.049(3) -0.001(2) 0.015(2) 0.002(2)
C14 0.033(2) 0.044(3) 0.047(3) -0.002(2) 0.016(2) 0.000(2)
C15 0.034(2) 0.043(3) 0.057(3) 0.001(2) 0.019(2) 0.005(2)
C16 0.032(2) 0.050(3) 0.054(3) -0.002(2) 0.016(2) 0.002(2)
C17 0.039(2) 0.049(3) 0.055(3) -0.008(2) 0.020(2) -0.002(2)
C18 0.034(2) 0.042(3) 0.057(3) 0.002(2) 0.019(2) 0.006(2)
C19 0.033(2) 0.047(3) 0.050(3) 0.005(2) 0.017(2) 0.006(2)
C20 0.035(2) 0.045(3) 0.051(3) -0.002(2) 0.018(2) 0.000(2)
C21 0.039(2) 0.049(3) 0.057(3) 0.002(2) 0.019(2) 0.009(2)
C22 0.036(2) 0.047(3) 0.058(3) -0.004(2) 0.025(2) 0.003(2)
C23 0.048(3) 0.051(3) 0.070(3) 0.006(3) 0.027(3) 0.010(2)
C24 0.050(3) 0.060(3) 0.066(3) 0.001(3) 0.031(3) 0.001(2)
C25 0.043(3) 0.054(3) 0.060(3) -0.005(3) 0.024(2) 0.008(2)
C26 0.041(2) 0.047(3) 0.060(3) 0.008(2) 0.014(2) 0.010(2)
C27 0.046(3) 0.057(3) 0.053(3) -0.001(2) 0.026(2) 0.003(2)
F1 0.0719(17) 0.0645(17) 0.0822(19) 0.0166(15) 0.0446(15) 0.0190(14)
F2 0.0750(18) 0.0804(19) 0.085(2) 0.0067(16) 0.0514(16) 0.0189(15)
F3 0.0643(17) 0.0651(17) 0.093(2) -0.0046(15) 0.0393(15) 0.0184(14)
F4 0.0625(17) 0.0636(17) 0.0798(19) 0.0095(15) 0.0268(14) 0.0213(14)
F5 0.0692(17) 0.0749(19) 0.0724(19) 0.0135(15) 0.0356(15) 0.0294(14)
C28 0.035(2) 0.058(3) 0.050(3) -0.008(3) 0.019(2) 0.001(2)
C29 0.044(3) 0.058(3) 0.063(4) -0.005(3) 0.025(2) 0.002(2)
C30 0.056(3) 0.078(4) 0.052(3) 0.010(3) 0.029(3) 0.019(3)
C31 0.041(3) 0.105(5) 0.040(3) -0.016(3) 0.012(2) 0.006(3)
C32 0.047(3) 0.071(4) 0.068(4) -0.011(3) 0.029(3) -0.004(3)
C33 0.040(2) 0.067(4) 0.055(3) 0.008(3) 0.023(2) 0.004(2)
F6 0.0831(19) 0.0603(18) 0.0752(19) 0.0016(15) 0.0333(15) 0.0033(15)
F7 0.088(2) 0.095(2) 0.0705(19) 0.0207(17) 0.0384(16) 0.0228(17)
F8 0.0732(19) 0.117(2) 0.059(2) -0.0088(16) 0.0196(16) 0.0119(17)
F9 0.0694(18) 0.086(2) 0.085(2) -0.0303(17) 0.0335(15) -0.0175(16)
F10 0.0709(17) 0.0609(17) 0.0769(19) -0.0071(15) 0.0373(15) -0.0068(14)
C34 0.032(2) 0.052(3) 0.049(3) -0.005(2) 0.010(2) 0.003(2)
C35 0.045(3) 0.060(3) 0.051(3) 0.001(2) 0.020(2) -0.002(2)
C36 0.028(2) 0.074(3) 0.064(3) -0.004(3) 0.014(2) -0.002(2)
C37 0.036(2) 0.073(3) 0.054(3) 0.004(3) 0.009(2) 0.011(2)
C38 0.047(3) 0.062(3) 0.065(3) 0.006(3) 0.028(3) -0.001(2)
C39 0.032(2) 0.064(3) 0.059(3) 0.001(2) 0.019(2) 0.002(2)
F11 0.0445(14) 0.0756(18) 0.0750(18) 0.0103(14) 0.0260(13) 0.0035(13)
F12 0.0297(13) 0.112(2) 0.088(2) 0.0167(17) 0.0144(13) 0.0004(14)
F13 0.0479(15) 0.097(2) 0.0716(19) 0.0201(16) 0.0167(14) 0.0104(14)
F14 0.0520(15) 0.091(2) 0.0765(19) 0.0194(16) 0.0293(14) 0.0087(14)
F15 0.0326(13) 0.097(2) 0.0847(19) 0.0180(15) 0.0231(13) 0.0040(13)
C40 0.032(2) 0.049(3) 0.052(3) 0.006(2) 0.014(2) 0.005(2)
C41 0.028(2) 0.049(3) 0.056(3) 0.000(2) 0.011(2) -0.001(2)
C42 0.047(3) 0.051(3) 0.068(3) 0.004(2) 0.024(2) 0.008(2)
C43 0.061(3) 0.059(3) 0.083(4) 0.001(3) 0.042(3) -0.003(3)
C44 0.043(3) 0.069(4) 0.097(4) -0.011(3) 0.038(3) -0.004(3)
C45 0.041(3) 0.062(3) 0.087(4) 0.003(3) 0.028(3) 0.004(2)
C46 0.033(2) 0.065(3) 0.061(3) 0.008(2) 0.014(2) 0.007(2)
C47 0.046(3) 0.048(3) 0.059(3) 0.001(2) 0.021(2) -0.005(2)
C48 0.078(4) 0.061(3) 0.071(4) -0.005(3) 0.013(3) -0.002(3)
C49 0.115(5) 0.073(4) 0.067(4) -0.005(3) -0.003(3) 0.001(4)
C50 0.110(5) 0.064(4) 0.078(4) -0.022(3) 0.029(4) -0.009(4)
C51 0.077(4) 0.055(3) 0.084(4) -0.008(3) 0.037(3) 0.005(3)
C52 0.048(3) 0.054(3) 0.072(3) 0.003(3) 0.028(2) 0.005(2)
C53 0.032(2) 0.043(3) 0.060(3) -0.004(2) 0.017(2) -0.004(2)
C54 0.036(2) 0.045(3) 0.063(3) 0.002(2) 0.020(2) 0.005(2)
C55 0.035(2) 0.052(3) 0.063(3) -0.007(2) 0.021(2) 0.000(2)
C56 0.039(2) 0.071(3) 0.056(3) -0.006(2) 0.023(2) 0.000(2)
C57 0.044(3) 0.083(4) 0.050(3) -0.002(3) 0.024(2) 0.002(3)
C58 0.052(3) 0.060(3) 0.079(4) -0.010(3) 0.037(3) 0.000(2)
C59 0.035(2) 0.061(3) 0.065(3) -0.001(2) 0.023(2) 0.009(2)
C60 0.031(2) 0.048(3) 0.062(3) -0.004(2) 0.020(2) 0.005(2)
C61 0.038(2) 0.056(3) 0.058(3) -0.005(2) 0.022(2) 0.002(2)
C62 0.037(2) 0.052(3) 0.068(3) -0.007(3) 0.016(2) 0.003(2)
C63 0.039(2) 0.051(3) 0.063(3) 0.006(2) 0.010(2) 0.005(2)
C64 0.043(2) 0.046(3) 0.057(3) -0.001(2) 0.019(2) 0.004(2)
C65 0.033(2) 0.046(3) 0.057(3) -0.005(2) 0.019(2) -0.001(2)
C66 0.037(2) 0.047(3) 0.055(3) -0.007(2) 0.015(2) 0.000(2)
C67 0.042(3) 0.050(3) 0.070(3) -0.002(3) 0.020(2) 0.003(2)
C68 0.043(3) 0.070(3) 0.078(3) 0.000(3) 0.026(3) -0.005(2)
C69 0.047(3) 0.078(4) 0.093(4) -0.011(3) 0.037(3) -0.003(3)
C70 0.045(3) 0.070(4) 0.094(4) 0.002(3) 0.021(3) 0.001(3)
C71 0.046(3) 0.058(3) 0.078(4) 0.004(3) 0.008(3) 0.001(2)
C72 0.041(3) 0.057(3) 0.081(4) -0.007(3) 0.015(2) 0.002(2)
C73 0.036(2) 0.048(3) 0.077(4) -0.012(3) 0.016(2) 0.003(2)
C74 0.046(3) 0.062(3) 0.094(4) -0.021(3) 0.021(3) 0.007(2)
C75 0.056(3) 0.074(4) 0.113(5) -0.025(4) 0.023(3) 0.001(3)
C76 0.053(3) 0.055(4) 0.154(7) -0.027(4) 0.032(4) 0.002(3)
C77 0.045(3) 0.054(4) 0.121(5) 0.006(3) 0.011(3) -0.005(3)
C78 0.047(3) 0.056(3) 0.091(4) 0.004(3) 0.022(3) -0.001(2)

loop_
_atom_type_symbol
_atom_type_description
_atom_type_scat_dispersion_real
_atom_type_scat_dispersion_imag
_atom_type_scat_source
C C 0.0181 0.0091 'International Tables Vol C Tables 4.2.6.8 and 6.1.1.4'
H H 0.0000 0.0000 'International Tables Vol C Tables 4.2.6.8 and 6.1.1.4'
F F 0.0727 0.0534 'International Tables Vol C Tables 4.2.6.8 and 6.1.1.4'
N N 0.0311 0.0180 'International Tables Vol C Tables 4.2.6.8 and 6.1.1.4'

loop_
_geom_angle_atom_site_label_1
_geom_angle_atom_site_label_2
_geom_angle_atom_site_label_3
_geom_angle
C7 N1 C13 120.7(3)
C7 N1 C1 119.6(3)
C13 N1 C1 119.7(3)
C2 C1 C6 121.2(4)
C2 C1 N1 119.4(3)
C6 C1 N1 119.4(4)
C3 C2 C1 118.8(4)
C3 C2 C21 124.2(4)
C1 C2 C21 116.8(3)
C4 C3 C2 120.8(4)
C4 C3 H1 119.6
C2 C3 H1 119.6
C5 C4 C3 119.1(4)
C5 C4 C22 121.7(4)
C3 C4 C22 119.2(4)
C4 C5 C6 122.2(4)
C4 C5 H2 118.9
C6 C5 H2 118.9
C5 C6 C1 117.4(4)
C5 C6 C19 123.8(4)
C1 C6 C19 118.6(3)
C8 C7 N1 120.1(4)
C8 C7 C12 120.4(4)
N1 C7 C12 119.5(3)
C7 C8 C9 117.4(4)
C7 C8 C19 118.7(4)
C9 C8 C19 123.6(4)
C10 C9 C8 123.3(4)
C10 C9 H3 118.4
C8 C9 H3 118.4
C9 C10 C11 119.4(4)
C9 C10 C28 113.9(4)
C11 C10 C28 126.3(4)
C12 C11 C10 118.2(4)
C12 C11 C55 116.3(4)
C10 C11 C55 125.5(4)
C11 C12 C20 121.7(4)
C11 C12 C7 119.7(4)
C20 C12 C7 118.0(4)
C18 C13 N1 119.4(4)
C18 C13 C14 120.9(4)
N1 C13 C14 119.6(4)
C15 C14 C13 119.6(4)
C15 C14 C20 121.5(4)
C13 C14 C20 118.5(4)
C14 C15 C16 118.2(4)
C14 C15 C65 116.1(4)
C16 C15 C65 125.7(4)
C17 C16 C15 119.3(4)
C17 C16 C34 115.8(4)
C15 C16 C34 124.8(4)
C16 C17 C18 122.4(4)
C16 C17 H4 118.8
C18 C17 H4 118.8
C13 C18 C17 117.9(4)
C13 C18 C21 118.1(4)
C17 C18 C21 123.8(4)
C40 C19 C8 122.0(4)
C40 C19 C6 125.0(4)
C8 C19 C6 112.5(3)
C53 C20 C12 120.3(4)
C53 C20 C14 120.5(4)
C12 C20 C14 119.2(4)
C66 C21 C18 123.9(4)
C66 C21 C2 124.5(4)
C18 C21 C2 111.1(4)
C27 C22 C23 115.1(4)
C27 C22 C4 122.0(4)
C23 C22 C4 122.8(4)
F1 C23 C22 119.9(4)
F1 C23 C24 116.2(4)
C22 C23 C24 123.8(4)
F2 C24 C25 120.4(4)
F2 C24 C23 121.3(4)
C25 C24 C23 118.3(5)
F3 C25 C26 119.5(4)
F3 C25 C24 120.8(4)
C26 C25 C24 119.7(4)
F4 C26 C25 119.7(4)
F4 C26 C27 120.4(4)
C25 C26 C27 119.9(4)
F5 C27 C22 120.2(4)
F5 C27 C26 116.6(4)
C22 C27 C26 123.2(4)
C33 C28 C29 115.3(4)
C33 C28 C10 122.6(4)
C29 C28 C10 121.5(4)
F6 C29 C30 118.1(5)
F6 C29 C28 118.8(4)
C30 C29 C28 123.0(5)
F7 C30 C31 120.7(5)
F7 C30 C29 119.9(5)
C31 C30 C29 119.4(5)
F8 C31 C30 119.1(5)
F8 C31 C32 120.8(5)
C30 C31 C32 120.0(5)
F9 C32 C31 119.4(5)
F9 C32 C33 120.9(5)
C31 C32 C33 119.7(5)
F10 C33 C32 118.0(5)
F10 C33 C28 119.5(4)
C32 C33 C28 122.5(5)
C39 C34 C35 116.4(4)
C39 C34 C16 122.0(4)
C35 C34 C16 121.6(4)
F11 C35 C36 118.3(4)
F11 C35 C34 119.8(4)
C36 C35 C34 121.9(4)
F12 C36 C37 119.5(4)
F12 C36 C35 120.6(4)
C37 C36 C35 119.8(4)
F13 C37 C36 119.4(4)
F13 C37 C38 119.9(4)
C36 C37 C38 120.6(4)
F14 C38 C37 120.7(4)
F14 C38 C39 120.5(4)
C37 C38 C39 118.8(4)
F15 C39 C34 119.9(4)
F15 C39 C38 117.6(4)
C34 C39 C38 122.4(4)
C19 C40 C47 122.6(4)
C19 C40 C41 123.9(4)
C47 C40 C41 113.0(3)
C42 C41 C46 118.5(4)
C42 C41 C40 119.5(4)
C46 C41 C40 121.9(4)
C43 C42 C41 120.4(4)
C43 C42 H5 119.8
C41 C42 H5 119.8
C44 C43 C42 120.4(5)
C44 C43 H6 119.8
C42 C43 H6 119.8
C45 C44 C43 120.2(4)
C45 C44 H7 119.9
C43 C44 H7 119.9
C44 C45 C46 119.5(4)
C44 C45 H8 120.2
C46 C45 H8 120.2
C41 C46 C45 120.9(4)
C41 C46 H9 119.6
C45 C46 H9 119.6
C48 C47 C52 116.7(4)
C48 C47 C40 122.5(4)
C52 C47 C40 120.8(4)
C49 C48 C47 121.5(5)
C49 C48 H10 119.2
C47 C48 H10 119.2
C50 C49 C48 119.8(5)
C50 C49 H11 120.1
C48 C49 H11 120.1
C51 C50 C49 119.8(5)
C51 C50 H12 120.1
C49 C50 H12 120.1
C52 C51 C50 120.0(5)
C52 C51 H13 120.0
C50 C51 H13 120.0
C51 C52 C47 122.0(5)
C51 C52 H14 119.0
C47 C52 H14 119.0
C20 C53 C54 118.3(4)
C20 C53 C60 117.7(4)
C54 C53 C60 123.9(4)
C59 C54 C55 116.9(4)
C59 C54 C53 122.2(4)
C55 C54 C53 120.4(4)
C56 C55 C54 119.5(4)
C56 C55 C11 121.6(4)
C54 C55 C11 118.8(4)
C57 C56 C55 121.3(4)
C57 C56 H15 119.3
C55 C56 H15 119.3
C56 C57 C58 119.9(4)
C56 C57 H16 120.1
C58 C57 H16 120.1
C59 C58 C57 120.2(4)
C59 C58 H17 119.9
C57 C58 H17 119.9
C58 C59 C54 122.0(4)
C58 C59 H18 119.0
C54 C59 H18 119.0
C61 C60 C65 118.4(4)
C61 C60 C53 121.4(4)
C65 C60 C53 119.9(4)
C62 C61 C60 121.5(4)
C62 C61 H19 119.3
C60 C61 H19 119.3
C61 C62 C63 120.5(4)
C61 C62 H20 119.8
C63 C62 H20 119.8
C64 C63 C62 119.8(4)
C64 C63 H21 120.1
C62 C63 H21 120.1
C63 C64 C65 121.6(4)
C63 C64 H22 119.2
C65 C64 H22 119.2
C64 C65 C60 118.1(4)
C64 C65 C15 121.8(4)
C60 C65 C15 119.9(4)
C21 C66 C67 124.5(4)
C21 C66 C73 119.7(4)
C67 C66 C73 115.4(4)
C72 C67 C68 118.3(4)
C72 C67 C66 120.0(4)
C68 C67 C66 121.4(4)
C69 C68 C67 120.8(5)
C69 C68 H23 119.6
C67 C68 H23 119.6
C70 C69 C68 120.0(5)
C70 C69 H24 120.0
C68 C69 H24 120.0
C71 C70 C69 119.8(5)
C71 C70 H25 120.1
C69 C70 H25 120.1
C70 C71 C72 121.4(5)
C70 C71 H26 119.3
C72 C71 H26 119.3
C67 C72 C71 119.6(5)
C67 C72 H27 120.2
C71 C72 H27 120.2
C78 C73 C74 119.8(5)
C78 C73 C66 119.9(5)
C74 C73 C66 120.3(5)
C75 C74 C73 120.9(6)
C75 C74 H28 119.6
C73 C74 H28 119.6
C76 C75 C74 119.7(6)
C76 C75 H29 120.2
C74 C75 H29 120.2
C75 C76 C77 120.6(6)
C75 C76 H30 119.7
C77 C76 H30 119.7
C76 C77 C78 119.6(6)
C76 C77 H31 120.2
C78 C77 H31 120.2
C73 C78 C77 119.4(5)
C73 C78 H32 120.3
C77 C78 H32 120.3

loop_
_geom_bond_atom_site_label_1
_geom_bond_atom_site_label_2
_geom_bond_distance
N1 C7 1.393(5)
N1 C13 1.402(5)
N1 C1 1.419(5)
C1 C2 1.401(5)
C1 C6 1.408(5)
C2 C3 1.392(5)
C2 C21 1.496(5)
C3 C4 1.390(5)
C3 H1 0.9500
C4 C5 1.383(5)
C4 C22 1.492(5)
C5 C6 1.396(5)
C5 H2 0.9500
C6 C19 1.482(5)
C7 C8 1.384(5)
C7 C12 1.438(5)
C8 C9 1.402(6)
C8 C19 1.475(5)
C9 C10 1.381(5)
C9 H3 0.9500
C10 C11 1.428(5)
C10 C28 1.496(6)
C11 C12 1.413(6)
C11 C55 1.487(5)
C12 C20 1.438(5)
C13 C18 1.373(5)
C13 C14 1.418(5)
C14 C15 1.416(5)
C14 C20 1.438(5)
C15 C16 1.424(5)
C15 C65 1.461(5)
C16 C17 1.394(5)
C16 C34 1.486(5)
C17 C18 1.399(5)
C17 H4 0.9500
C18 C21 1.477(5)
C19 C40 1.359(5)
C20 C53 1.381(5)
C21 C66 1.364(5)
C22 C27 1.371(6)
C22 C23 1.374(6)
C23 F1 1.352(5)
C23 C24 1.392(6)
C24 F2 1.329(5)
C24 C25 1.374(6)
C25 F3 1.344(5)
C25 C26 1.365(6)
C26 F4 1.350(5)
C26 C27 1.380(6)
C27 F5 1.351(5)
C28 C33 1.382(6)
C28 C29 1.383(6)
C29 F6 1.353(5)
C29 C30 1.367(6)
C30 F7 1.346(5)
C30 C31 1.358(7)
C31 F8 1.351(5)
C31 C32 1.363(7)
C32 F9 1.344(5)
C32 C33 1.367(6)
C33 F10 1.347(5)
C34 C39 1.380(6)
C34 C35 1.385(5)
C35 F11 1.337(5)
C35 C36 1.382(6)
C36 F12 1.348(4)
C36 C37 1.359(6)
C37 F13 1.350(5)
C37 C38 1.368(6)
C38 F14 1.344(5)
C38 C39 1.391(6)
C39 F15 1.338(4)
C40 C47 1.492(6)
C40 C41 1.504(5)
C41 C42 1.384(6)
C41 C46 1.387(5)
C42 C43 1.378(6)
C42 H5 0.9500
C43 C44 1.373(6)
C43 H6 0.9500
C44 C45 1.369(6)
C44 H7 0.9500
C45 C46 1.387(6)
C45 H8 0.9500
C46 H9 0.9500
C47 C48 1.391(6)
C47 C52 1.397(6)
C48 C49 1.383(7)
C48 H10 0.9500
C49 C50 1.379(7)
C49 H11 0.9500
C50 C51 1.373(7)
C50 H12 0.9500
C51 C52 1.368(6)
C51 H13 0.9500
C52 H14 0.9500
C53 C54 1.450(6)
C53 C60 1.462(6)
C54 C59 1.413(5)
C54 C55 1.428(6)
C55 C56 1.408(6)
C56 C57 1.360(6)
C56 H15 0.9500
C57 C58 1.395(6)
C57 H16 0.9500
C58 C59 1.368(6)
C58 H17 0.9500
C59 H18 0.9500
C60 C61 1.416(6)
C60 C65 1.421(6)
C61 C62 1.371(6)
C61 H19 0.9500
C62 C63 1.385(6)
C62 H20 0.9500
C63 C64 1.377(5)
C63 H21 0.9500
C64 C65 1.420(5)
C64 H22 0.9500
C66 C67 1.493(5)
C66 C73 1.502(6)
C67 C72 1.387(6)
C67 C68 1.399(6)
C68 C69 1.395(6)
C68 H23 0.9500
C69 C70 1.375(6)
C69 H24 0.9500
C70 C71 1.354(6)
C70 H25 0.9500
C71 C72 1.408(6)
C71 H26 0.9500
C72 H27 0.9500
C73 C78 1.372(6)
C73 C74 1.394(6)
C74 C75 1.375(7)
C74 H28 0.9500
C75 C76 1.371(8)
C75 H29 0.9500
C76 C77 1.385(8)
C76 H30 0.9500
C77 C78 1.412(7)
C77 H31 0.9500
C78 H32 0.9500

loop_
_geom_torsion_atom_site_label_1
_geom_torsion_atom_site_label_2
_geom_torsion_atom_site_label_3
_geom_torsion_atom_site_label_4
_geom_torsion
C7 N1 C1 C2 163.4(4)
C13 N1 C1 C2 -18.0(5)
C7 N1 C1 C6 -18.6(5)
C13 N1 C1 C6 160.0(4)
C6 C1 C2 C3 -4.1(6)
N1 C1 C2 C3 173.9(3)
C6 C1 C2 C21 172.5(4)
N1 C1 C2 C21 -9.5(5)
C1 C2 C3 C4 7.0(6)
C21 C2 C3 C4 -169.3(4)
C2 C3 C4 C5 -4.0(6)
C2 C3 C4 C22 174.0(4)
C3 C4 C5 C6 -2.1(6)
C22 C4 C5 C6 180.0(4)
C4 C5 C6 C1 4.8(6)
C4 C5 C6 C19 -171.9(4)
C2 C1 C6 C5 -1.7(6)
N1 C1 C6 C5 -179.7(3)
C2 C1 C6 C19 175.2(4)
N1 C1 C6 C19 -2.8(5)
C13 N1 C7 C8 -167.2(4)
C1 N1 C7 C8 11.4(5)
C13 N1 C7 C12 9.6(5)
C1 N1 C7 C12 -171.8(3)
N1 C7 C8 C9 -168.8(3)
C12 C7 C8 C9 14.5(6)
N1 C7 C8 C19 17.0(6)
C12 C7 C8 C19 -159.7(4)
C7 C8 C9 C10 -6.0(6)
C19 C8 C9 C10 167.9(4)
C8 C9 C10 C11 -3.5(6)
C8 C9 C10 C28 -177.3(4)
C9 C10 C11 C12 4.3(6)
C28 C10 C11 C12 177.3(4)
C9 C10 C11 C55 -177.7(4)
C28 C10 C11 C55 -4.6(7)
C10 C11 C12 C20 -166.4(4)
C55 C11 C12 C20 15.4(6)
C10 C11 C12 C7 4.1(6)
C55 C11 C12 C7 -174.1(3)
C8 C7 C12 C11 -13.8(6)
N1 C7 C12 C11 169.4(4)
C8 C7 C12 C20 157.0(4)
N1 C7 C12 C20 -19.8(5)
C7 N1 C13 C18 -166.9(3)
C1 N1 C13 C18 14.5(5)
C7 N1 C13 C14 10.5(5)
C1 N1 C13 C14 -168.1(3)
C18 C13 C14 C15 -15.6(6)
N1 C13 C14 C15 167.0(3)
C18 C13 C14 C20 157.5(4)
N1 C13 C14 C20 -19.9(5)
C13 C14 C15 C16 6.8(5)
C20 C14 C15 C16 -166.1(4)
C13 C14 C15 C65 -171.0(3)
C20 C14 C15 C65 16.2(5)
C14 C15 C16 C17 2.5(6)
C65 C15 C16 C17 180.0(4)
C14 C15 C16 C34 179.0(4)
C65 C15 C16 C34 -3.5(6)
C15 C16 C17 C18 -3.7(6)
C34 C16 C17 C18 179.5(4)
N1 C13 C18 C17 -168.4(3)
C14 C13 C18 C17 14.2(6)
N1 C13 C18 C21 16.9(5)
C14 C13 C18 C21 -160.5(4)
C16 C17 C18 C13 -4.6(6)
C16 C17 C18 C21 169.8(4)
C7 C8 C19 C40 135.4(4)
C9 C8 C19 C40 -38.4(6)
C7 C8 C19 C6 -36.2(5)
C9 C8 C19 C6 150.0(4)
C5 C6 C19 C40 34.1(6)
C1 C6 C19 C40 -142.6(4)
C5 C6 C19 C8 -154.6(4)
C1 C6 C19 C8 28.8(5)
C11 C12 C20 C53 1.6(6)
C7 C12 C20 C53 -169.0(3)
C11 C12 C20 C14 -179.2(4)
C7 C12 C20 C14 10.2(5)
C15 C14 C20 C53 1.4(6)
C13 C14 C20 C53 -171.5(3)
C15 C14 C20 C12 -177.8(4)
C13 C14 C20 C12 9.3(5)
C13 C18 C21 C66 130.2(4)
C17 C18 C21 C66 -44.2(6)
C13 C18 C21 C2 -42.0(5)
C17 C18 C21 C2 143.6(4)
C3 C2 C21 C66 41.9(6)
C1 C2 C21 C66 -134.4(4)
C3 C2 C21 C18 -145.9(4)
C1 C2 C21 C18 37.8(5)
C5 C4 C22 C27 51.5(5)
C3 C4 C22 C27 -126.4(4)
C5 C4 C22 C23 -132.2(4)
C3 C4 C22 C23 49.8(5)
C27 C22 C23 F1 -178.6(4)
C4 C22 C23 F1 5.0(6)
C27 C22 C23 C24 0.2(6)
C4 C22 C23 C24 -176.2(4)
F1 C23 C24 F2 -0.7(6)
C22 C23 C24 F2 -179.5(4)
F1 C23 C24 C25 180.0(4)
C22 C23 C24 C25 1.1(7)
F2 C24 C25 F3 0.2(6)
C23 C24 C25 F3 179.5(4)
F2 C24 C25 C26 179.4(4)
C23 C24 C25 C26 -1.3(6)
F3 C25 C26 F4 -1.9(6)
C24 C25 C26 F4 178.9(4)
F3 C25 C26 C27 179.3(4)
C24 C25 C26 C27 0.1(6)
C23 C22 C27 F5 -179.3(4)
C4 C22 C27 F5 -2.8(6)
C23 C22 C27 C26 -1.5(6)
C4 C22 C27 C26 175.0(4)
F4 C26 C27 F5 0.5(6)
C25 C26 C27 F5 179.2(4)
F4 C26 C27 C22 -177.4(4)
C25 C26 C27 C22 1.4(6)
C9 C10 C28 C33 103.9(5)
C11 C10 C28 C33 -69.5(6)
C9 C10 C28 C29 -67.2(5)
C11 C10 C28 C29 119.4(5)
C33 C28 C29 F6 -179.2(3)
C10 C28 C29 F6 -7.5(6)
C33 C28 C29 C30 -1.2(6)
C10 C28 C29 C30 170.5(4)
F6 C29 C30 F7 -1.0(6)
C28 C29 C30 F7 -179.1(4)
F6 C29 C30 C31 179.1(4)
C28 C29 C30 C31 1.0(7)
F7 C30 C31 F8 0.0(6)
C29 C30 C31 F8 179.9(4)
F7 C30 C31 C32 -179.6(4)
C29 C30 C31 C32 0.3(7)
F8 C31 C32 F9 -1.7(6)
C30 C31 C32 F9 178.0(4)
F8 C31 C32 C33 179.1(4)
C30 C31 C32 C33 -1.3(7)
F9 C32 C33 F10 1.4(6)
C31 C32 C33 F10 -179.4(4)
F9 C32 C33 C28 -178.2(4)
C31 C32 C33 C28 1.1(6)
C29 C28 C33 F10 -179.4(3)
C10 C28 C33 F10 9.0(6)
C29 C28 C33 C32 0.1(6)
C10 C28 C33 C32 -171.5(4)
C17 C16 C34 C39 -80.3(5)
C15 C16 C34 C39 103.1(5)
C17 C16 C34 C35 100.8(5)
C15 C16 C34 C35 -75.8(6)
C39 C34 C35 F11 178.0(4)
C16 C34 C35 F11 -3.1(6)
C39 C34 C35 C36 -2.3(6)
C16 C34 C35 C36 176.6(4)
F11 C35 C36 F12 -0.6(6)
C34 C35 C36 F12 179.7(4)
F11 C35 C36 C37 -178.5(4)
C34 C35 C36 C37 1.8(7)
F12 C36 C37 F13 0.8(7)
C35 C36 C37 F13 178.7(4)
F12 C36 C37 C38 -177.8(4)
C35 C36 C37 C38 0.1(7)
F13 C37 C38 F14 0.5(7)
C36 C37 C38 F14 179.1(4)
F13 C37 C38 C39 -179.9(4)
C36 C37 C38 C39 -1.3(7)
C35 C34 C39 F15 179.0(4)
C16 C34 C39 F15 0.1(6)
C35 C34 C39 C38 1.1(6)
C16 C34 C39 C38 -177.8(4)
F14 C38 C39 F15 2.3(6)
C37 C38 C39 F15 -177.3(4)
F14 C38 C39 C34 -179.7(4)
C37 C38 C39 C34 0.7(7)
C8 C19 C40 C47 -5.2(6)
C6 C19 C40 C47 165.4(4)
C8 C19 C40 C41 -176.8(4)
C6 C19 C40 C41 -6.2(6)
C19 C40 C41 C42 83.7(5)
C47 C40 C41 C42 -88.7(5)
C19 C40 C41 C46 -100.2(5)
C47 C40 C41 C46 87.5(5)
C46 C41 C42 C43 0.9(6)
C40 C41 C42 C43 177.1(4)
C41 C42 C43 C44 -2.3(7)
C42 C43 C44 C45 2.8(7)
C43 C44 C45 C46 -1.9(7)
C42 C41 C46 C45 0.0(6)
C40 C41 C46 C45 -176.1(4)
C44 C45 C46 C41 0.5(7)
C19 C40 C47 C48 125.6(5)
C41 C40 C47 C48 -61.9(5)
C19 C40 C47 C52 -56.6(6)
C41 C40 C47 C52 115.9(4)
C52 C47 C48 C49 3.8(7)
C40 C47 C48 C49 -178.4(5)
C47 C48 C49 C50 -2.5(9)
C48 C49 C50 C51 0.0(9)
C49 C50 C51 C52 1.1(8)
C50 C51 C52 C47 0.3(7)
C48 C47 C52 C51 -2.7(7)
C40 C47 C52 C51 179.4(4)
C12 C20 C53 C54 -17.6(5)
C14 C20 C53 C54 163.2(4)
C12 C20 C53 C60 161.4(4)
C14 C20 C53 C60 -17.8(5)
C20 C53 C54 C59 -155.7(4)
C60 C53 C54 C59 25.4(6)
C20 C53 C54 C55 16.2(6)
C60 C53 C54 C55 -162.8(4)
C59 C54 C55 C56 -2.3(6)
C53 C54 C55 C56 -174.5(4)
C59 C54 C55 C11 173.3(4)
C53 C54 C55 C11 1.1(6)
C12 C11 C55 C56 159.1(4)
C10 C11 C55 C56 -19.0(6)
C12 C11 C55 C54 -16.3(5)
C10 C11 C55 C54 165.6(4)
C54 C55 C56 C57 -0.6(6)
C11 C55 C56 C57 -176.0(4)
C55 C56 C57 C58 2.1(7)
C56 C57 C58 C59 -0.6(7)
C57 C58 C59 C54 -2.4(7)
C55 C54 C59 C58 3.8(6)
C53 C54 C59 C58 175.9(4)
C20 C53 C60 C61 -157.3(4)
C54 C53 C60 C61 21.7(6)
C20 C53 C60 C65 16.4(5)
C54 C53 C60 C65 -164.7(4)
C65 C60 C61 C62 2.2(6)
C53 C60 C61 C62 176.0(4)
C60 C61 C62 C63 -2.3(6)
C61 C62 C63 C64 -0.1(6)
C62 C63 C64 C65 2.6(6)
C63 C64 C65 C60 -2.6(6)
C63 C64 C65 C15 -177.5(4)
C61 C60 C65 C64 0.2(5)
C53 C60 C65 C64 -173.6(3)
C61 C60 C65 C15 175.2(3)
C53 C60 C65 C15 1.4(5)
C14 C15 C65 C64 157.7(4)
C16 C15 C65 C64 -19.9(6)
C14 C15 C65 C60 -17.2(5)
C16 C15 C65 C60 165.3(4)
C18 C21 C66 C67 -11.4(7)
C2 C21 C66 C67 159.8(4)
C18 C21 C66 C73 176.8(4)
C2 C21 C66 C73 -12.0(7)
C21 C66 C67 C72 153.6(5)
C73 C66 C67 C72 -34.3(6)
C21 C66 C67 C68 -32.5(7)
C73 C66 C67 C68 139.6(4)
C72 C67 C68 C69 0.0(7)
C66 C67 C68 C69 -174.0(4)
C67 C68 C69 C70 -0.1(7)
C68 C69 C70 C71 0.1(7)
C69 C70 C71 C72 -0.1(7)
C68 C67 C72 C71 0.0(7)
C66 C67 C72 C71 174.1(4)
C70 C71 C72 C67 0.0(7)
C21 C66 C73 C78 76.7(6)
C67 C66 C73 C78 -95.8(5)
C21 C66 C73 C74 -100.2(5)
C67 C66 C73 C74 87.3(5)
C78 C73 C74 C75 -2.8(7)
C66 C73 C74 C75 174.2(4)
C73 C74 C75 C76 0.6(7)
C74 C75 C76 C77 0.7(8)
C75 C76 C77 C78 0.2(8)
C74 C73 C78 C77 3.6(6)
C66 C73 C78 C77 -173.4(4)
C76 C77 C78 C73 -2.3(7)

loop_
_platon_squeeze_void_nr
_platon_squeeze_void_average_x
_platon_squeeze_void_average_y
_platon_squeeze_void_average_z
_platon_squeeze_void_volume
_platon_squeeze_void_count_electrons
_platon_squeeze_void_content
1 1.000 -0.113 0.250 289 74 ' '
2 1.000 0.113 0.750 289 74 ' '
3 0.500 0.387 0.250 289 74 ' '
4 0.500 0.613 0.750 289 74 ' '
